data_7011583
loop_
_publ_author_name
'Abdessamad Grirrane'
'Antonio Pastor'
'Andrea Ienco'
'Carlo Mealli'
'Agust\'in Galindo'

_publ_section_title
;
 Synthesis and molecular structure of oxydiacetate complexes of
 nickel(II) and cobalt(II). Theoretical analysis of the planar and
 non-planar conformations of oxydiacetate ligand and oxydiacetic acid
;
_journal_issue 19
_journal_name_full 'J. Chem. Soc., Dalton Trans.'
_journal_page_first 3771
_journal_page_last 3777
_journal_paper_doi 10.1039/b201885c
_journal_year 2002
_chemical_compound_source 'synthesis as described'
_chemical_formula_moiety 'C28 H38 N4 Ni2 O17'
_chemical_formula_structural 'C28 H38 N6 O17 NI2'
_chemical_formula_sum 'C14 H19 N2 Ni O8.5'
_chemical_formula_weight 410.02
_chemical_name_common Ni(oda)(bipy)(H2O).1.5H2O
_chemical_name_systematic
;
?
;
_space_group_IT_number 43
_symmetry_cell_setting orthorhombic
_symmetry_Int_Tables_number 43
_symmetry_space_group_name_Hall 'F 2 -2d'
_symmetry_space_group_name_H-M 'F d d 2'
_atom_sites_solution_hydrogens geom
_atom_sites_solution_primary direct
_atom_sites_solution_secondary difmap
_audit_creation_date 2002-02-12T16:29:43-00:00
_audit_creation_method 'WinGX routine CIF_UPDATE'
_cell_angle_alpha 90.000(5)
_cell_angle_beta 90.000(5)
_cell_angle_gamma 90.000(5)
_cell_formula_units_Z 16
_cell_length_a 13.560(5)
_cell_length_b 47.533(5)
_cell_length_c 10.781(5)
_cell_measurement_reflns_used 25
_cell_measurement_temperature 293(2)
_cell_measurement_theta_max 20
_cell_measurement_theta_min 10
_cell_measurement_wavelength 0.71073
_cell_volume 6949(4)
_computing_cell_refinement 'Nonious CAD4 programs'
_computing_data_collection 'Nonious CAD4 programs'
_computing_data_reduction 'local routines'
_computing_molecular_graphics 'Ortep-3 for Windows (Farrugia, 1997)'
_computing_publication_material 'WinGX publication routines (Farrugia, 1999)'
_computing_structure_refinement 'shelxl-97 (sheldrick, 1997)'
_computing_structure_solution 'SIR97 (Altomare et al., 1999)'
_diffrn_ambient_temperature 293(2)
_diffrn_measured_fraction_theta_full 1
_diffrn_measured_fraction_theta_max 1
_diffrn_measurement_device_type 'Nonius Cad4'
_diffrn_measurement_method omega-2theta
_diffrn_radiation_monochromator graphite
_diffrn_radiation_probe x-ray
_diffrn_radiation_type MoK\a
_diffrn_radiation_wavelength 0.71069
_diffrn_reflns_av_R_equivalents 0.0203
_diffrn_reflns_av_unetI/netI 0.0226
_diffrn_reflns_limit_h_max 0
_diffrn_reflns_limit_h_min -16
_diffrn_reflns_limit_k_max 56
_diffrn_reflns_limit_k_min -12
_diffrn_reflns_limit_l_max 12
_diffrn_reflns_limit_l_min -12
_diffrn_reflns_number 3100
_diffrn_reflns_theta_full 24.97
_diffrn_reflns_theta_max 24.97
_diffrn_reflns_theta_min 1.71
_diffrn_standards_decay_% 3
_diffrn_standards_interval_time 2h
_exptl_absorpt_coefficient_mu 1.165
_exptl_absorpt_correction_type none
_exptl_crystal_colour blue
_exptl_crystal_density_diffrn 1.568
_exptl_crystal_density_method 'not measured'
_exptl_crystal_description prism
_exptl_crystal_F_000 3408
_exptl_crystal_size_max 0.25
_exptl_crystal_size_mid 0.17
_exptl_crystal_size_min 0.12
_refine_diff_density_max 0.199
_refine_diff_density_min -0.416
_refine_diff_density_rms 0.059
_refine_ls_abs_structure_details 'Flack H D (1983), Acta Cryst. A39, 876-881'
_refine_ls_abs_structure_Flack -0.009(15)
_refine_ls_extinction_method none
_refine_ls_goodness_of_fit_ref 1.148
_refine_ls_hydrogen_treatment mixed
_refine_ls_matrix_type full
_refine_ls_number_parameters 233
_refine_ls_number_reflns 2862
_refine_ls_number_restraints 4
_refine_ls_restrained_S_all 1.148
_refine_ls_R_factor_all 0.0342
_refine_ls_R_factor_gt 0.0281
_refine_ls_shift/su_max 0.028
_refine_ls_shift/su_mean 0.002
_refine_ls_structure_factor_coef Fsqd
_refine_ls_weighting_details 'calc w=1/[\s^2^(Fo^2^)+(0.0446P)^2^+8.4850P] where P=(Fo^2^+2Fc^2^)/3'
_refine_ls_weighting_scheme calc
_refine_ls_wR_factor_gt 0.0766
_refine_ls_wR_factor_ref 0.0802
_reflns_number_gt 2684
_reflns_number_total 2862
_reflns_threshold_expression >2sigma(I)
_cod_data_source_file b201885c.txt
_cod_data_source_block nickel
_cod_original_formula_sum 'C14 H19 N2 Ni O8.50'
_cod_database_code 7011583

loop_
_symmetry_equiv_pos_as_xyz
'x, y, z'
'-x, -y, z'
'-x+1/4, y+1/4, z+1/4'
'x+1/4, -y+1/4, z+1/4'
'x, y+1/2, z+1/2'
'-x, -y+1/2, z+1/2'
'-x+1/4, y+3/4, z+3/4'
'x+1/4, -y+3/4, z+3/4'
'x+1/2, y, z+1/2'
'-x+1/2, -y, z+1/2'
'-x+3/4, y+1/4, z+3/4'
'x+3/4, -y+1/4, z+3/4'
'x+1/2, y+1/2, z'
'-x+1/2, -y+1/2, z'
'-x+3/4, y+3/4, z+1/4'
'x+3/4, -y+3/4, z+1/4'

loop_
_atom_site_label
_atom_site_type_symbol
_atom_site_fract_x
_atom_site_fract_y
_atom_site_fract_z
_atom_site_U_iso_or_equiv
_atom_site_adp_type
_atom_site_occupancy
_atom_site_symmetry_multiplicity
_atom_site_calc_flag
_atom_site_refinement_flags
_atom_site_disorder_assembly
_atom_site_disorder_group
Ni1 Ni -0.03854(3) 0.192796(8) 0.06472(4) 0.03187(12) Uani 1 1 d . . .
N1 N -0.1560(2) 0.16647(5) 0.0912(2) 0.0343(6) Uani 1 1 d . . .
N2 N 0.0259(2) 0.15426(6) 0.0284(3) 0.0378(7) Uani 1 1 d . . .
O1 O -0.0440(2) 0.20420(5) -0.1190(2) 0.0458(6) Uani 1 1 d . . .
O2 O 0.01585(18) 0.19296(5) 0.2425(2) 0.0402(6) Uani 1 1 d . . .
O3 O 0.08963(19) 0.21485(5) 0.0440(3) 0.0470(6) Uani 1 1 d . . .
O4 O 0.0250(2) 0.23097(6) -0.2621(3) 0.0598(8) Uani 1 1 d . . .
O5 O 0.1309(2) 0.21040(6) 0.3655(3) 0.0584(7) Uani 1 1 d . . .
O6 O -0.1195(2) 0.22733(5) 0.1181(3) 0.0501(7) Uani 1 1 d D . .
O7 O -0.25 0.25 -0.0401(3) 0.0445(8) Uani 1 2 d SD . .
O8 O -0.1865(3) 0.19226(11) 0.4076(4) 0.1094(17) Uani 1 1 d . . .
O9 O -0.0152(2) 0.19408(7) 0.5476(4) 0.0718(10) Uani 1 1 d . . .
C1 C 0.0193(3) 0.22148(7) -0.1553(3) 0.0427(8) Uani 1 1 d . . .
C2 C 0.0962(3) 0.23182(8) -0.0632(4) 0.0483(9) Uani 1 1 d . . .
H21 H 0.1616 0.2304 -0.099 0.064(7) Uiso 1 1 calc R . .
H22 H 0.0838 0.2513 -0.0421 0.064(7) Uiso 1 1 calc R . .
C3 C 0.1379(3) 0.22314(8) 0.1544(4) 0.0447(9) Uani 1 1 d . . .
H31 H 0.1317 0.2433 0.1658 0.064(7) Uiso 1 1 calc R . .
H32 H 0.2075 0.2185 0.1495 0.064(7) Uiso 1 1 calc R . .
C4 C 0.0909(3) 0.20777(7) 0.2623(3) 0.0402(8) Uani 1 1 d . . .
C5 C 0.1178(3) 0.14988(9) -0.0101(4) 0.0511(9) Uani 1 1 d . . .
H51 H 0.1575 0.1653 -0.0285 0.062(4) Uiso 1 1 calc R . .
C6 C 0.1560(3) 0.12304(10) -0.0236(5) 0.0628(12) Uani 1 1 d . . .
H61 H 0.2201 0.1204 -0.052 0.062(4) Uiso 1 1 calc R . .
C7 C 0.0988(4) 0.10063(10) 0.0050(5) 0.0637(12) Uani 1 1 d . . .
H71 H 0.1237 0.0825 -0.0019 0.062(4) Uiso 1 1 calc R . .
C8 C 0.0035(3) 0.10490(7) 0.0444(4) 0.0510(9) Uani 1 1 d . . .
H81 H -0.0368 0.0897 0.0639 0.062(4) Uiso 1 1 calc R . .
C9 C -0.0315(3) 0.13214(6) 0.0544(4) 0.0363(7) Uani 1 1 d . . .
C10 C -0.1337(3) 0.13898(6) 0.0893(3) 0.0350(7) Uani 1 1 d . . .
C11 C -0.2046(3) 0.11878(8) 0.1179(4) 0.0469(9) Uani 1 1 d . . .
H111 H -0.1881 0.0998 0.1175 0.062(4) Uiso 1 1 calc R . .
C12 C -0.2985(3) 0.12697(9) 0.1465(4) 0.0567(11) Uani 1 1 d . . .
H121 H -0.3462 0.1137 0.1666 0.062(4) Uiso 1 1 calc R . .
C13 C -0.3214(3) 0.15494(10) 0.1453(5) 0.0604(12) Uani 1 1 d . . .
H131 H -0.3852 0.161 0.1622 0.062(4) Uiso 1 1 calc R . .
C14 C -0.2483(3) 0.17403(8) 0.1185(4) 0.0454(8) Uani 1 1 d . . .
H141 H -0.2639 0.1931 0.1194 0.062(4) Uiso 1 1 calc R . .
H7A H -0.2147 0.2631 -0.0836 0.062 Uiso 1 1 d D . .
H6A H -0.1597 0.236 0.0669 0.062 Uiso 1 1 d D . .
H6B H -0.0908 0.2402 0.1629 0.062 Uiso 1 1 d D . .
H9A H -0.0135 0.2092 0.6028 0.062 Uiso 1 1 d . . .
H9B H 0.0269 0.1969 0.4843 0.062 Uiso 1 1 d . . .
H8A H -0.1375 0.1906 0.466 0.062 Uiso 1 1 d . . .
H8B H -0.1495 0.1918 0.3431 0.062 Uiso 1 1 d . . .

loop_
_atom_site_aniso_label
_atom_site_aniso_U_11
_atom_site_aniso_U_22
_atom_site_aniso_U_33
_atom_site_aniso_U_23
_atom_site_aniso_U_13
_atom_site_aniso_U_12
Ni1 0.03414(19) 0.02745(19) 0.0340(2) 0.00258(16) -0.00151(19) -0.00683(17)
N1 0.0327(14) 0.0336(13) 0.0367(16) 0.0019(11) -0.0042(11) -0.0050(10)
N2 0.0392(15) 0.0371(14) 0.0370(17) -0.0009(11) 0.0022(12) 0.0003(12)
O1 0.0583(16) 0.0426(14) 0.0366(14) 0.0059(11) -0.0036(12) -0.0145(12)
O2 0.0425(13) 0.0383(14) 0.0399(14) 0.0040(10) -0.0038(11) -0.0068(10)
O3 0.0515(15) 0.0490(14) 0.0404(14) 0.0090(11) -0.0060(12) -0.0226(11)
O4 0.089(2) 0.0506(17) 0.0394(16) 0.0114(12) 0.0035(15) -0.0185(14)
O5 0.0611(18) 0.0671(18) 0.0471(16) 0.0024(14) -0.0151(14) -0.0135(14)
O6 0.0571(16) 0.0311(12) 0.0620(17) -0.0086(11) -0.0216(13) 0.0032(11)
O7 0.0375(18) 0.054(2) 0.042(2) 0 0 -0.0015(15)
O8 0.055(2) 0.178(5) 0.095(3) -0.022(3) 0.010(2) -0.022(2)
O9 0.074(2) 0.073(2) 0.068(3) -0.0131(17) 0.006(2) -0.0090(16)
C1 0.059(2) 0.0307(17) 0.038(2) 0.0024(14) 0.0060(16) -0.0055(15)
C2 0.054(2) 0.043(2) 0.047(2) 0.0094(17) 0.0055(19) -0.0163(17)
C3 0.0384(19) 0.047(2) 0.049(2) -0.0053(16) -0.0055(17) -0.0109(15)
C4 0.040(2) 0.0367(19) 0.044(2) -0.0035(15) -0.0084(16) -0.0003(15)
C5 0.042(2) 0.056(2) 0.055(2) -0.0010(18) 0.0051(19) 0.0073(17)
C6 0.057(3) 0.072(3) 0.060(3) -0.004(2) 0.005(2) 0.023(2)
C7 0.077(3) 0.051(3) 0.063(3) -0.006(2) -0.004(2) 0.028(2)
C8 0.071(2) 0.0314(17) 0.051(2) -0.0004(15) -0.005(2) 0.0053(16)
C9 0.0479(18) 0.0299(15) 0.0312(16) -0.0014(15) -0.0047(15) -0.0009(13)
C10 0.0454(19) 0.0313(15) 0.0284(18) 0.0000(12) -0.0039(13) -0.0100(13)
C11 0.058(2) 0.0369(18) 0.046(2) 0.0014(16) -0.0021(18) -0.0152(16)
C12 0.052(2) 0.057(3) 0.061(3) 0.011(2) -0.002(2) -0.0253(19)
C13 0.0341(19) 0.074(3) 0.073(3) 0.007(2) 0.000(2) -0.0109(19)
C14 0.0350(18) 0.0454(19) 0.056(2) 0.0035(17) -0.0027(17) 0.0000(15)

loop_
_atom_type_symbol
_atom_type_description
_atom_type_scat_dispersion_real
_atom_type_scat_dispersion_imag
_atom_type_scat_source
C C 0.0033 0.0016 'International Tables Vol C Tables 4.2.6.8 and 6.1.1.4'
H H 0 0 'International Tables Vol C Tables 4.2.6.8 and 6.1.1.4'
N N 0.0061 0.0033 'International Tables Vol C Tables 4.2.6.8 and 6.1.1.4'
O O 0.0106 0.006 'International Tables Vol C Tables 4.2.6.8 and 6.1.1.4'
Ni Ni 0.3393 1.1124 'International Tables Vol C Tables 4.2.6.8 and 6.1.1.4'

loop_
_geom_angle_atom_site_label_1
_geom_angle_atom_site_label_2
_geom_angle_atom_site_label_3
_geom_angle
_geom_angle_site_symmetry_1
_geom_angle_site_symmetry_3
_geom_angle_publ_flag
O3 Ni1 N1 172.79(11) . . ?
O3 Ni1 O2 78.14(10) . . ?
N1 Ni1 O2 98.73(10) . . ?
O3 Ni1 O1 77.85(11) . . ?
N1 Ni1 O1 105.55(10) . . ?
O2 Ni1 O1 155.70(9) . . ?
O3 Ni1 N2 94.26(11) . . ?
N1 Ni1 N2 79.26(11) . . ?
O2 Ni1 N2 91.63(10) . . ?
O1 Ni1 N2 93.80(11) . . ?
O3 Ni1 O6 94.32(11) . . ?
N1 Ni1 O6 91.92(11) . . ?
O2 Ni1 O6 85.86(11) . . ?
O1 Ni1 O6 92.29(11) . . ?
N2 Ni1 O6 170.37(12) . . ?
C14 N1 C10 118.5(3) . . ?
C14 N1 Ni1 126.6(2) . . ?
C10 N1 Ni1 114.7(2) . . ?
C5 N2 C9 119.2(3) . . ?
C5 N2 Ni1 126.4(3) . . ?
C9 N2 Ni1 114.2(2) . . ?
C1 O1 Ni1 116.7(2) . . ?
C4 O2 Ni1 116.9(2) . . ?
C3 O3 C2 120.0(3) . . ?
C3 O3 Ni1 116.4(2) . . ?
C2 O3 Ni1 115.9(2) . . ?
O4 C1 O1 124.9(4) . . ?
O4 C1 C2 116.5(3) . . ?
O1 C1 C2 118.6(3) . . ?
O3 C2 C1 107.9(3) . . ?
O3 C3 C4 108.5(3) . . ?
O5 C4 O2 124.2(3) . . ?
O5 C4 C3 117.1(3) . . ?
O2 C4 C3 118.8(3) . . ?
N2 C5 C6 121.8(4) . . ?
C7 C6 C5 119.1(4) . . ?
C6 C7 C8 119.5(4) . . ?
C7 C8 C9 119.0(4) . . ?
N2 C9 C8 121.3(3) . . ?
N2 C9 C10 115.3(3) . . ?
C8 C9 C10 123.3(3) . . ?
N1 C10 C11 120.8(3) . . ?
N1 C10 C9 115.6(3) . . ?
C11 C10 C9 123.7(3) . . ?
C12 C11 C10 119.8(4) . . ?
C13 C12 C11 119.1(4) . . ?
C12 C13 C14 118.8(4) . . ?
N1 C14 C13 123.0(4) . . ?

loop_
_geom_bond_atom_site_label_1
_geom_bond_atom_site_label_2
_geom_bond_distance
_geom_bond_site_symmetry_2
_geom_bond_publ_flag
Ni1 O3 2.042(2) . ?
Ni1 N1 2.046(3) . ?
Ni1 O2 2.054(3) . ?
Ni1 O1 2.055(3) . ?
Ni1 N2 2.067(3) . ?
Ni1 O6 2.057(3) . ?
N1 C14 1.335(5) . ?
N1 C10 1.342(4) . ?
N2 C5 1.329(5) . ?
N2 C9 1.338(4) . ?
O1 C1 1.251(4) . ?
O2 C4 1.256(4) . ?
O3 C3 1.415(5) . ?
O3 C2 1.412(4) . ?
O4 C1 1.239(4) . ?
O5 C4 1.245(4) . ?
C1 C2 1.521(5) . ?
C3 C4 1.514(5) . ?
C5 C6 1.385(6) . ?
C6 C7 1.353(7) . ?
C7 C8 1.374(6) . ?
C8 C9 1.384(5) . ?
C9 C10 1.472(5) . ?
C10 C11 1.394(5) . ?
C11 C12 1.367(6) . ?
C12 C13 1.365(7) . ?
C13 C14 1.374(6) . ?
